data_2311320
loop_
_publ_author_name
'Mocilac, Pavle'
'Gallagher, John F.'

_publ_section_title
;
 Two isostructural carbamates: the o-tolyl N-(pyridin-3-yl)carbamate and
 2-bromo-phenyl N-(pyridin-3-yl)carbamate monohydrates.
;
_journal_coeditor_code LH5787
_journal_issue 'Pt 11'
_journal_name_full 'Acta crystallographica. Section E, Crystallographic communications'
_journal_page_first 1366
_journal_page_last 1370
_journal_paper_doi 10.1107/S2056989015019556
_journal_volume 71
_journal_year 2015
_chemical_formula_iupac 'C13 H12 N2 O2, H2 O'
_chemical_formula_moiety 'C13 H12 N2 O2, H2 O'
_chemical_formula_sum 'C13 H14 N2 O3'
_chemical_formula_weight 246.26
_chemical_melting_point 355
_chemical_name_common CmoM
_chemical_name_systematic
;
2-Methylphenyl <i>N</i>-(pyridin-3-yl)carbamate monohydrate
;
_space_group_crystal_system monoclinic
_space_group_IT_number 14
_space_group_name_Hall '-P 2ybc'
_space_group_name_H-M_alt 'P 1 21/c 1'
_atom_sites_solution_hydrogens mixed
_atom_sites_solution_primary direct
_atom_sites_solution_secondary geom
_audit_creation_method SHELXL-2014/6
_cell_angle_alpha 90
_cell_angle_beta 96.546(2)
_cell_angle_gamma 90
_cell_formula_units_Z 4
_cell_length_a 10.9754(2)
_cell_length_b 12.9877(2)
_cell_length_c 8.9544(2)
_cell_measurement_reflns_used 6097
_cell_measurement_temperature 294(2)
_cell_measurement_theta_max 31.532
_cell_measurement_theta_min 2.431
_cell_volume 1268.09(4)
_computing_cell_refinement
;
CrysAlis PRO (Agilent, 2012)
;
_computing_data_collection
;
CrysAlis PRO (Agilent, 2012)
;
_computing_data_reduction
;
CrysAlis PRO (Agilent, 2012)
;
_computing_molecular_graphics
;
PLATON (Spek, 2009)
;
_computing_publication_material
;
SHELXL2014 (Sheldrick, 2015)
;
_computing_structure_refinement
;
SHELXL2014 (Sheldrick, 2015)
;
_computing_structure_solution
;
SHELXS97 (Sheldrick, 2008)
;
_diffrn_ambient_temperature 294(2)
_diffrn_measured_fraction_theta_full 0.999
_diffrn_measured_fraction_theta_max 0.947
_diffrn_measurement_device_type 'Agilent Xcalibur Sapphire3 Gemini Ultra'
_diffrn_measurement_method '\w scans'
_diffrn_radiation_type MoK\a
_diffrn_radiation_wavelength 0.71073
_diffrn_reflns_av_R_equivalents 0.0170
_diffrn_reflns_limit_h_max 15
_diffrn_reflns_limit_h_min -15
_diffrn_reflns_limit_k_max 19
_diffrn_reflns_limit_k_min -18
_diffrn_reflns_limit_l_max 12
_diffrn_reflns_limit_l_min -12
_diffrn_reflns_number 14095
_diffrn_reflns_theta_full 28.000
_diffrn_reflns_theta_max 31.661
_diffrn_reflns_theta_min 2.439
_diffrn_standards_decay_% 1
_diffrn_standards_interval_time 60
_diffrn_standards_number 6097
_exptl_absorpt_coefficient_mu 0.093
_exptl_absorpt_correction_T_max 0.983
_exptl_absorpt_correction_T_min 0.962
_exptl_absorpt_correction_type analytical
_exptl_absorpt_process_details
;
(ABSFAC; Clark & Reid, 1998)
;
_exptl_crystal_colour colourless
_exptl_crystal_density_diffrn 1.290
_exptl_crystal_description Block
_exptl_crystal_F_000 520
_exptl_crystal_size_max 0.610
_exptl_crystal_size_mid 0.360
_exptl_crystal_size_min 0.190
_refine_diff_density_max 0.207
_refine_diff_density_min -0.161
_refine_ls_extinction_coef 0.017(2)
_refine_ls_extinction_expression Fc^*^=kFc[1+0.001xFc^2^\l^3^/sin(2\q)]^-1/4^
_refine_ls_extinction_method
;
SHELXL2014 (Sheldrick, 2015)
;
_refine_ls_goodness_of_fit_ref 1.031
_refine_ls_hydrogen_treatment mixed
_refine_ls_matrix_type full
_refine_ls_number_parameters 177
_refine_ls_number_reflns 4060
_refine_ls_number_restraints 0
_refine_ls_restrained_S_all 1.031
_refine_ls_R_factor_all 0.0680
_refine_ls_R_factor_gt 0.0489
_refine_ls_shift/su_max 0.000
_refine_ls_shift/su_mean 0.000
_refine_ls_structure_factor_coef Fsqd
_refine_ls_weighting_details 'w=1/[\s^2^(Fo^2^)+(0.0573P)^2^+0.1872P] where P=(Fo^2^+2Fc^2^)/3'
_refine_ls_weighting_scheme calc
_refine_ls_wR_factor_gt 0.1224
_refine_ls_wR_factor_ref 0.1359
_reflns_number_gt 2987
_reflns_number_total 4060
_reflns_threshold_expression I>2\s(I)
_cod_data_source_file lh5787sup1.cif
_cod_data_source_block CmoM
_cod_original_sg_symbol_H-M 'P 21/c'
_cod_database_code 2311320
_shelx_space_group_comment
;
The symmetry employed for this shelxl refinement is uniquely defined
by the following loop, which should always be used as a source of
symmetry information in preference to the above space-group names.
They are only intended as comments.
;
_shelx_estimated_absorpt_t_min 0.945
_shelx_estimated_absorpt_t_max 0.983
_shelxl_version_number 2014/6

loop_
_space_group_symop_operation_xyz
'x, y, z'
'-x, y+1/2, -z+1/2'
'-x, -y, -z'
'x, -y-1/2, z-1/2'

loop_
_atom_site_type_symbol
_atom_site_label
_atom_site_fract_x
_atom_site_fract_y
_atom_site_fract_z
_atom_site_U_iso_or_equiv
_atom_site_adp_type
_atom_site_calc_flag
_atom_site_occupancy
O O1 0.34460(9) 0.58485(7) 0.04485(11) 0.0602(3) Uani d 1
O O2 0.26595(9) 0.69019(7) 0.21023(10) 0.0605(3) Uani d 1
N N1 0.41760(10) 0.74813(7) 0.09353(12) 0.0489(2) Uani d 1
H H1 0.3953(14) 0.8055(13) 0.1339(17) 0.064(4) Uiso d 1
C C1 0.34402(11) 0.66676(9) 0.10863(12) 0.0468(3) Uani d 1
C C11 0.17108(12) 0.61974(9) 0.22454(13) 0.0507(3) Uani d 1
C C12 0.06160(14) 0.63221(11) 0.13440(16) 0.0606(3) Uani d 1
C C13 -0.03242(14) 0.56479(14) 0.1608(2) 0.0744(4) Uani d 1
H H13 -0.1081 0.5705 0.1030 0.089 Uiso calc 1
C C14 -0.01636(16) 0.49030(14) 0.2696(2) 0.0774(5) Uani d 1
H H14 -0.0806 0.4461 0.2844 0.093 Uiso calc 1
C C15 0.09395(16) 0.48072(14) 0.35639(18) 0.0750(4) Uani d 1
H H15 0.1048 0.4302 0.4303 0.090 Uiso calc 1
C C16 0.18854(14) 0.54588(12) 0.33415(15) 0.0623(3) Uani d 1
H H16 0.2638 0.5400 0.3929 0.075 Uiso calc 1
C C17 0.0470(2) 0.71323(15) 0.0145(2) 0.0997(6) Uani d 1
H H17A -0.0379 0.7320 -0.0053 0.150 Uiso calc 0.5
H H17B 0.0751 0.6868 -0.0757 0.150 Uiso calc 0.5
H H17C 0.0944 0.7727 0.0477 0.150 Uiso calc 0.5
H H17D 0.1256 0.7290 -0.0168 0.150 Uiso calc 0.5
H H17E 0.0126 0.7742 0.0535 0.150 Uiso calc 0.5
H H17F -0.0067 0.6883 -0.0699 0.150 Uiso calc 0.5
C C21 0.51507(11) 0.75035(8) 0.00573(12) 0.0429(2) Uani d 1
C C22 0.55366(12) 0.84604(9) -0.03989(15) 0.0537(3) Uani d 1
H H22 0.5115 0.9040 -0.0127 0.064 Uiso calc 1
N N23 0.64700(11) 0.85974(9) -0.11985(14) 0.0617(3) Uani d 1
C C24 0.70646(13) 0.77623(12) -0.15846(16) 0.0607(3) Uani d 1
H H24 0.7719 0.7844 -0.2148 0.073 Uiso calc 1
C C25 0.67509(12) 0.67857(11) -0.11843(15) 0.0563(3) Uani d 1
H H25 0.7187 0.6221 -0.1477 0.068 Uiso calc 1
C C26 0.57875(11) 0.66476(9) -0.03472(14) 0.0494(3) Uani d 1
H H26 0.5569 0.5991 -0.0059 0.059 Uiso calc 1
O O1W 0.34506(12) 0.93442(8) 0.22084(13) 0.0712(3) Uani d 1
H H1W 0.3406(17) 0.9329(15) 0.315(3) 0.090(6) Uiso d 1
H H2W 0.3436(19) 0.9991(19) 0.199(2) 0.098(6) Uiso d 1

loop_
_atom_site_aniso_label
_atom_site_aniso_U_11
_atom_site_aniso_U_22
_atom_site_aniso_U_33
_atom_site_aniso_U_12
_atom_site_aniso_U_13
_atom_site_aniso_U_23
O1 0.0760(6) 0.0421(4) 0.0675(6) -0.0105(4) 0.0304(5) -0.0123(4)
O2 0.0724(6) 0.0521(5) 0.0617(5) -0.0120(4) 0.0284(4) -0.0170(4)
N1 0.0595(6) 0.0356(5) 0.0533(5) -0.0022(4) 0.0133(4) -0.0054(4)
C1 0.0567(7) 0.0414(5) 0.0437(5) -0.0015(5) 0.0117(5) -0.0025(4)
C11 0.0572(7) 0.0487(6) 0.0496(6) -0.0016(5) 0.0207(5) -0.0101(5)
C12 0.0676(8) 0.0550(7) 0.0601(7) 0.0080(6) 0.0111(6) -0.0065(6)
C13 0.0552(8) 0.0863(11) 0.0819(10) 0.0024(7) 0.0083(7) -0.0138(9)
C14 0.0702(10) 0.0854(11) 0.0825(11) -0.0174(8) 0.0339(9) -0.0078(9)
C15 0.0843(11) 0.0795(10) 0.0656(9) -0.0082(8) 0.0276(8) 0.0120(8)
C16 0.0634(8) 0.0722(9) 0.0528(7) -0.0014(7) 0.0129(6) 0.0032(6)
C17 0.1206(16) 0.0748(11) 0.0988(13) 0.0181(11) -0.0091(12) 0.0172(10)
C21 0.0482(6) 0.0383(5) 0.0414(5) -0.0027(4) 0.0020(4) 0.0006(4)
C22 0.0605(7) 0.0393(6) 0.0615(7) -0.0022(5) 0.0072(6) 0.0037(5)
N23 0.0640(7) 0.0536(6) 0.0683(7) -0.0091(5) 0.0106(5) 0.0122(5)
C24 0.0538(7) 0.0690(8) 0.0600(7) -0.0046(6) 0.0103(6) 0.0062(6)
C25 0.0521(7) 0.0564(7) 0.0606(7) 0.0061(5) 0.0074(5) -0.0022(6)
C26 0.0531(6) 0.0403(5) 0.0544(6) 0.0012(5) 0.0047(5) 0.0023(5)
O1W 0.1129(9) 0.0451(5) 0.0581(6) 0.0132(5) 0.0206(6) 0.0011(4)

loop_
_atom_type_symbol
_atom_type_description
_atom_type_scat_dispersion_real
_atom_type_scat_dispersion_imag
_atom_type_scat_source
C C 0.0033 0.0016 'International Tables Vol C Tables 4.2.6.8 and 6.1.1.4'
H H 0.0000 0.0000 'International Tables Vol C Tables 4.2.6.8 and 6.1.1.4'
N N 0.0061 0.0033 'International Tables Vol C Tables 4.2.6.8 and 6.1.1.4'
O O 0.0106 0.0060 'International Tables Vol C Tables 4.2.6.8 and 6.1.1.4'

loop_
_geom_angle_atom_site_label_1
_geom_angle_atom_site_label_2
_geom_angle_atom_site_label_3
_geom_angle
C1 O2 C11 116.62(9)
C1 N1 C21 125.36(10)
C1 N1 H1 115.3(10)
C21 N1 H1 118.9(10)
O1 C1 N1 127.48(11)
O1 C1 O2 123.62(11)
N1 C1 O2 108.90(10)
C16 C11 C12 122.90(13)
C16 C11 O2 118.51(12)
C12 C11 O2 118.45(12)
C11 C12 C13 116.07(14)
C11 C12 C17 121.12(15)
C13 C12 C17 122.80(16)
C14 C13 C12 121.78(15)
C14 C13 H13 119.1
C12 C13 H13 119.1
C15 C14 C13 120.14(15)
C15 C14 H14 119.9
C13 C14 H14 119.9
C14 C15 C16 119.80(15)
C14 C15 H15 120.1
C16 C15 H15 120.1
C11 C16 C15 119.32(14)
C11 C16 H16 120.3
C15 C16 H16 120.3
C12 C17 H17A 109.5
C12 C17 H17B 109.5
H17A C17 H17B 109.5
C12 C17 H17C 109.5
H17A C17 H17C 109.5
H17B C17 H17C 109.5
C12 C17 H17D 109.5
H17A C17 H17D 141.1
H17B C17 H17D 56.3
H17C C17 H17D 56.3
C12 C17 H17E 109.5
H17A C17 H17E 56.3
H17B C17 H17E 141.1
H17C C17 H17E 56.3
H17D C17 H17E 109.5
C12 C17 H17F 109.5
H17A C17 H17F 56.3
H17B C17 H17F 56.3
H17C C17 H17F 141.1
H17D C17 H17F 109.5
H17E C17 H17F 109.5
C26 C21 C22 117.50(11)
C26 C21 N1 124.93(10)
C22 C21 N1 117.52(10)
N23 C22 C21 123.96(12)
N23 C22 H22 118.0
C21 C22 H22 118.0
C22 N23 C24 117.53(11)
N23 C24 C25 122.67(12)
N23 C24 H24 118.7
C25 C24 H24 118.7
C24 C25 C26 119.61(12)
C24 C25 H25 120.2
C26 C25 H25 120.2
C25 C26 C21 118.72(11)
C25 C26 H26 120.6
C21 C26 H26 120.6
H1W O1W H2W 104.2(18)

loop_
_geom_bond_atom_site_label_1
_geom_bond_atom_site_label_2
_geom_bond_distance
O1 C1 1.2077(14)
O2 C1 1.3536(14)
O2 C11 1.4030(15)
N1 C1 1.3462(15)
N1 C21 1.3982(15)
N1 H1 0.875(16)
C11 C12 1.378(2)
C11 C16 1.3702(19)
C12 C13 1.394(2)
C12 C17 1.499(2)
C13 C14 1.370(2)
C13 H13 0.9300
C14 C15 1.368(3)
C14 H14 0.9300
C15 C16 1.371(2)
C15 H15 0.9300
C16 H16 0.9300
C17 H17A 0.9600
C17 H17B 0.9600
C17 H17C 0.9600
C17 H17D 0.9600
C17 H17E 0.9600
C17 H17F 0.9600
C21 C26 1.3832(16)
C21 C22 1.3894(16)
C22 N23 1.3270(17)
C22 H22 0.9300
N23 C24 1.3317(19)
C24 C25 1.373(2)
C24 H24 0.9300
C25 C26 1.3757(18)
C25 H25 0.9300
C26 H26 0.9300
O1W H1W 0.85(2)
O1W H2W 0.86(2)

loop_
_geom_hbond_atom_site_label_D
_geom_hbond_atom_site_label_H
_geom_hbond_atom_site_label_A
_geom_hbond_site_symmetry_A
_geom_hbond_distance_DH
_geom_hbond_distance_HA
_geom_hbond_distance_DA
_geom_hbond_angle_DHA
_geom_hbond_publ_flag
N1 H1 O1W . 0.875(16) 1.953(16) 2.8274(14) 179.1(15) yes
O1W H1W O1 4_576 0.85(2) 2.06(2) 2.9126(15) 173.2(18) yes
O1W H2W N23 3_675 0.86(2) 1.97(3) 2.8266(16) 170.6(19) yes
C26 H26 O1 . 0.93 2.43 2.9337(15) 114 yes

loop_
_geom_torsion_atom_site_label_1
_geom_torsion_atom_site_label_2
_geom_torsion_atom_site_label_3
_geom_torsion_atom_site_label_4
_geom_torsion
C21 N1 C1 O1 -4.1(2)
C21 N1 C1 O2 175.66(11)
C11 O2 C1 O1 -8.96(18)
C11 O2 C1 N1 171.27(11)
C1 O2 C11 C16 94.57(14)
C1 O2 C11 C12 -89.69(14)
C16 C11 C12 C13 0.09(19)
O2 C11 C12 C13 -175.46(11)
C16 C11 C12 C17 -179.23(15)
O2 C11 C12 C17 5.22(19)
C11 C12 C13 C14 -0.3(2)
C17 C12 C13 C14 178.99(16)
C12 C13 C14 C15 0.3(2)
C13 C14 C15 C16 -0.1(2)
C12 C11 C16 C15 0.1(2)
O2 C11 C16 C15 175.69(12)
C14 C15 C16 C11 -0.1(2)
C1 N1 C21 C26 -24.33(19)
C1 N1 C21 C22 158.06(12)
C26 C21 C22 N23 0.29(19)
N1 C21 C22 N23 178.08(12)
C21 C22 N23 C24 0.2(2)
C22 N23 C24 C25 -0.2(2)
N23 C24 C25 C26 -0.2(2)
C24 C25 C26 C21 0.63(19)
C22 C21 C26 C25 -0.67(17)
N1 C21 C26 C25 -178.28(11)
